data_7225742
loop_
_publ_author_name
'Saunders, Lucy K.'
'Nowell, Harriott'
'Raithby, Paul R.'
'Wilson, Chick C.'

_publ_section_title
;
 Crystal engineering urea organic acid hydrogen bonded networks with
 solvent inclusion properties
;
_journal_issue 31
_journal_name_full CrystEngComm
_journal_page_first 5916
_journal_paper_doi 10.1039/C6CE00872K
_journal_volume 18
_journal_year 2016
_chemical_formula_moiety '2(C8 H5 N1 O6), 3(C7 H8 N2 O1), C3 H6 O1, H2 O1'
_chemical_formula_sum 'C40 H42 N8 O17'
_chemical_formula_weight 906.81
_chemical_name_systematic "'tris(n-phenylurea) bis(5-nitroisophthalic acid) acetone solvate hydrate"
_space_group_crystal_system triclinic
_space_group_IT_number 2
_space_group_name_Hall '-P 1'
_space_group_name_H-M_alt 'P -1'
_symmetry_space_group_name_Hall '-P 1'
_symmetry_space_group_name_H-M 'P -1'
_atom_sites_solution_hydrogens mixed
_audit_creation_method SHELXL-2014
_audit_update_record
;
2016-06-17 deposited with the CCDC.
2016-06-28 downloaded from the CCDC.
;
_cell_angle_alpha 71.686(7)
_cell_angle_beta 89.156(5)
_cell_angle_gamma 87.439(5)
_cell_formula_units_Z 2
_cell_length_a 12.3639(7)
_cell_length_b 13.0486(10)
_cell_length_c 13.8208(10)
_cell_measurement_reflns_used 1353
_cell_measurement_temperature 150
_cell_measurement_theta_max 21.8150
_cell_measurement_theta_min 3.7110
_cell_volume 2114.7(3)
_computing_cell_refinement
;
CrysAlisPro, Agilent Technologies,
Version 1.171.37.33 (release 27-03-2014 CrysAlis171 .NET)
(compiled Mar 27 2014,17:12:48)
;
_computing_data_collection
;
CrysAlisPro, Agilent Technologies,
Version 1.171.37.33 (release 27-03-2014 CrysAlis171 .NET)
(compiled Mar 27 2014,17:12:48)
;
_computing_data_reduction
;
CrysAlisPro, Agilent Technologies,
Version 1.171.37.33 (release 27-03-2014 CrysAlis171 .NET)
(compiled Mar 27 2014,17:12:48)
;
_computing_structure_refinement 'SHELXL-2013 (Sheldrick, 2013)'
_computing_structure_solution 'SHELXS-2013 (Sheldrick, 2013)'
_diffrn_ambient_temperature 150
_diffrn_detector 'CCD plate'
_diffrn_detector_type EosS2
_diffrn_measured_fraction_theta_full 0.976
_diffrn_measured_fraction_theta_max 0.998
_diffrn_measurement_device 'four-circle diffractometer'
_diffrn_measurement_device_type 'New Xcalibur, EosS2'
_diffrn_radiation_monochromator graphite
_diffrn_radiation_probe x-ray
_diffrn_radiation_type 'Mo K\a'
_diffrn_radiation_wavelength 0.71073
_diffrn_reflns_av_R_equivalents 0.0965
_diffrn_reflns_av_unetI/netI 0.2367
_diffrn_reflns_Laue_measured_fraction_full 0.976
_diffrn_reflns_Laue_measured_fraction_max 0.998
_diffrn_reflns_limit_h_max 14
_diffrn_reflns_limit_h_min -14
_diffrn_reflns_limit_k_max 12
_diffrn_reflns_limit_k_min -15
_diffrn_reflns_limit_l_max 16
_diffrn_reflns_limit_l_min -16
_diffrn_reflns_number 15519
_diffrn_reflns_point_group_measured_fraction_full 0.976
_diffrn_reflns_point_group_measured_fraction_max 0.998
_diffrn_reflns_theta_full 25.242
_diffrn_reflns_theta_max 25.026
_diffrn_reflns_theta_min 3.292
_diffrn_source 'Enhance (Mo) X-ray Source'
_exptl_absorpt_coefficient_mu 0.113
_exptl_absorpt_correction_T_max 1.00000
_exptl_absorpt_correction_T_min 0.91254
_exptl_absorpt_correction_type multi-scan
_exptl_absorpt_process_details
;
CrysAlisPro, Agilent Technologies,
Version 1.171.37.33 (release 27-03-2014 CrysAlis171 .NET)
(compiled Mar 27 2014,17:12:48)
Empirical absorption correction using spherical harmonics,
 implemented in SCALE3 ABSPACK scaling algorithm.
;
_exptl_crystal_colour yellow
_exptl_crystal_density_diffrn 1.424
_exptl_crystal_density_method 'not measured'
_exptl_crystal_description 'triangular plate'
_exptl_crystal_F_000 948
_exptl_crystal_size_max 0.2
_exptl_crystal_size_mid 0.1
_exptl_crystal_size_min 0.1
_refine_diff_density_max 0.534
_refine_diff_density_min -0.434
_refine_diff_density_rms 0.072
_refine_ls_extinction_method none
_refine_ls_goodness_of_fit_ref 0.959
_refine_ls_hydrogen_treatment mixed
_refine_ls_matrix_type full
_refine_ls_number_parameters 606
_refine_ls_number_reflns 7467
_refine_ls_number_restraints 5
_refine_ls_restrained_S_all 0.958
_refine_ls_R_factor_all 0.2373
_refine_ls_R_factor_gt 0.0834
_refine_ls_shift/su_max 0.000
_refine_ls_shift/su_mean 0.000
_refine_ls_structure_factor_coef Fsqd
_refine_ls_weighting_details 'w=1/[\s^2^(Fo^2^)+(0.0405P)^2^] where P=(Fo^2^+2Fc^2^)/3'
_refine_ls_weighting_scheme calc
_refine_ls_wR_factor_gt 0.1392
_refine_ls_wR_factor_ref 0.2000
_reflns_Friedel_coverage 0.000
_reflns_number_gt 2728
_reflns_number_total 7467
_reflns_threshold_expression 'I > 2\s(I)'
_cod_data_source_file c6ce00872k2.cif
_cod_data_source_block shelx
_cod_depositor_comments 'Adding full bibliography for 7225737--7225747.cif.'
_cod_database_code 7225742
_shelx_space_group_comment
;
The symmetry employed for this shelxl refinement is uniquely defined
by the following loop, which should always be used as a source of
symmetry information in preference to the above space-group names.
They are only intended as comments.
;
_shelxl_version_number 2014-3

loop_
_space_group_symop_operation_xyz
'x, y, z'
'-x, -y, -z'

loop_
_atom_site_label
_atom_site_type_symbol
_atom_site_fract_x
_atom_site_fract_y
_atom_site_fract_z
_atom_site_U_iso_or_equiv
_atom_site_adp_type
_atom_site_occupancy
_atom_site_site_symmetry_order
_atom_site_calc_flag
_atom_site_refinement_flags_posn
_atom_site_refinement_flags_adp
O1 O 0.0601(3) 0.4033(3) 0.4612(3) 0.0296(11) Uani 1 1 d . .
H1 H 0.0513 0.4316 0.3997 0.044 Uiso 1 1 calc R U
O2 O 0.6088(3) 0.5902(3) 0.0173(3) 0.0317(12) Uani 1 1 d . .
H2 H 0.6171 0.5600 0.0785 0.048 Uiso 1 1 calc R U
O3 O 0.1874(3) 0.1804(4) 0.9187(3) 0.0321(12) Uani 1 1 d . .
H60 H 0.2479 0.1765 0.9435 0.048 Uiso 1 1 calc R U
O4 O 0.0645(3) 0.4886(3) 0.2716(3) 0.0289(11) Uani 1 1 d . .
O5 O 0.2970(3) 0.9070(4) 0.4792(3) 0.0381(13) Uani 1 1 d . .
O6 O -0.2012(3) 0.1370(4) 0.9236(3) 0.0366(12) Uani 1 1 d . .
O7 O 0.4814(3) 0.8490(4) -0.4322(3) 0.0387(13) Uani 1 1 d . .
H42 H 0.4193 0.8607 -0.4542 0.058 Uiso 1 1 calc R U
O8 O 0.9693(3) 0.7542(3) -0.3084(3) 0.0351(12) Uani 1 1 d . .
O9 O -0.2948(3) 0.2100(4) 0.7854(3) 0.0371(13) Uani 1 1 d . .
O10 O 0.3984(3) 0.7430(4) -0.2926(3) 0.0455(14) Uani 1 1 d . .
O11 O 0.3716(3) 0.1496(3) 0.0105(3) 0.0282(11) Uani 1 1 d . .
O12 O -0.1173(3) 0.3747(4) 0.4580(3) 0.0355(12) Uani 1 1 d . .
O13 O 0.7907(3) 0.6006(3) 0.0195(3) 0.0295(11) Uani 1 1 d . .
O14 O 0.2682(3) 0.2853(4) 0.7764(3) 0.0356(12) Uani 1 1 d . .
O15 O 0.8776(3) 0.8316(4) -0.4464(3) 0.0366(12) Uani 1 1 d . .
N2 N 0.5546(4) 0.1121(4) 0.0219(4) 0.0249(13) Uani 1 1 d D .
N3 N 0.4777(3) 0.2150(4) -0.1296(4) 0.0283(14) Uani 1 1 d . .
H3A H 0.4237 0.2470 -0.1673 0.034 Uiso 1 1 calc R U
H3B H 0.5419 0.2190 -0.1550 0.034 Uiso 1 1 calc R U
N4 N 0.1929(4) 0.8257(4) 0.6166(4) 0.0317(15) Uani 1 1 d . .
H4A H 0.2482 0.8074 0.6564 0.038 Uiso 1 1 calc R U
H4B H 0.1292 0.8089 0.6402 0.038 Uiso 1 1 calc R U
N5 N 0.8835(4) 0.7813(4) -0.3551(4) 0.0269(14) Uani 1 1 d . .
N6 N 0.1130(4) 0.9091(5) 0.4611(4) 0.0254(14) Uani 1 1 d . .
N7 N 0.0071(4) 0.5598(4) 0.1078(4) 0.0258(14) Uani 1 1 d D .
N8 N -0.2075(4) 0.1882(5) 0.8322(4) 0.0301(14) Uani 1 1 d . .
N10 N -0.1127(3) 0.4828(4) 0.2345(4) 0.0296(14) Uani 1 1 d . .
H10A H -0.1284 0.4506 0.2973 0.036 Uiso 1 1 calc R U
H10B H -0.1625 0.4981 0.1889 0.036 Uiso 1 1 calc R U
C3 C 0.1639(4) 1.0506(5) 0.1874(5) 0.0270(16) Uani 1 1 d . .
H3 H 0.2215 1.0719 0.1425 0.032 Uiso 1 1 calc R U
C4 C 0.7035(5) 0.6163(5) -0.0259(5) 0.0246(16) Uani 1 1 d . .
C5 C 0.1912(5) 0.7022(5) -0.0969(5) 0.0336(17) Uani 1 1 d . .
H5 H 0.1859 0.7407 -0.1659 0.040 Uiso 1 1 calc R U
C6 C 0.2062(5) 0.8800(5) 0.5185(5) 0.0246(16) Uani 1 1 d . .
C7 C 0.7881(4) 0.6976(5) -0.1943(5) 0.0217(15) Uani 1 1 d . .
H7 H 0.8553 0.6783 -0.1629 0.026 Uiso 1 1 calc R U
C8 C 0.7825(4) 0.7519(5) -0.2979(5) 0.0234(16) Uani 1 1 d . .
C9 C 0.2051(4) 0.5867(5) 0.1086(5) 0.0236(16) Uani 1 1 d . .
H9 H 0.2106 0.5476 0.1775 0.028 Uiso 1 1 calc R U
C10 C 0.6954(4) 0.6720(5) -0.1375(4) 0.0206(15) Uani 1 1 d . .
C11 C 0.4618(4) 0.1587(5) -0.0310(5) 0.0222(15) Uani 1 1 d . .
C12 C 0.0584(5) 1.0742(5) 0.1508(5) 0.0325(17) Uani 1 1 d . .
H12 H 0.0447 1.1099 0.0821 0.039 Uiso 1 1 calc R U
C13 C 0.0999(4) 0.9649(5) 0.3565(5) 0.0203(15) Uani 1 1 d . .
C14 C 0.1047(4) 0.6029(5) 0.0597(5) 0.0204(15) Uani 1 1 d . .
C15 C -0.0324(5) 0.3669(5) 0.5038(5) 0.0240(15) Uani 1 1 d . .
C16 C -0.0235(4) 0.3140(5) 0.6163(4) 0.0191(15) Uani 1 1 d . .
C17 C 0.6844(4) 0.7813(5) -0.3458(5) 0.0243(16) Uani 1 1 d . .
H17 H 0.6813 0.8192 -0.4151 0.029 Uiso 1 1 calc R U
C18 C 0.6714(4) 0.0164(5) 0.1589(5) 0.0281(17) Uani 1 1 d . .
H18 H 0.7282 0.0298 0.1123 0.034 Uiso 1 1 calc R U
C19 C 0.2905(5) 0.6865(5) -0.0491(5) 0.0295(17) Uani 1 1 d . .
H19 H 0.3524 0.7138 -0.0854 0.035 Uiso 1 1 calc R U
C20 C -0.0063(4) 0.9881(5) 0.3221(5) 0.0245(16) Uani 1 1 d . .
H20 H -0.0637 0.9669 0.3672 0.029 Uiso 1 1 calc R U
C21 C 0.1895(5) 0.2410(5) 0.8214(5) 0.0251(16) Uani 1 1 d . .
C22 C 0.5910(4) 0.7544(5) -0.2911(5) 0.0206(15) Uani 1 1 d . .
C23 C -0.0257(5) 1.0428(5) 0.2201(5) 0.0312(17) Uani 1 1 d . .
H23 H -0.0968 1.0590 0.1975 0.037 Uiso 1 1 calc R U
C24 C 0.2964(5) 0.6293(5) 0.0540(5) 0.0311(17) Uani 1 1 d . .
H24 H 0.3628 0.6194 0.0870 0.037 Uiso 1 1 calc R U
C25 C 0.0811(4) 0.2513(5) 0.7716(4) 0.0200(15) Uani 1 1 d . .
C26 C 0.0752(4) 0.3020(5) 0.6674(4) 0.0203(15) Uani 1 1 d . .
H26 H 0.1374 0.3283 0.6311 0.024 Uiso 1 1 calc R U
C27 C 0.5662(4) 0.0525(5) 0.1271(5) 0.0234(16) Uani 1 1 d . .
C28 C 0.0992(5) 0.6613(5) -0.0429(5) 0.0290(17) Uani 1 1 d . .
H28 H 0.0327 0.6731 -0.0761 0.035 Uiso 1 1 calc R U
C29 C -0.1088(4) 0.2260(5) 0.7740(5) 0.0264(16) Uani 1 1 d . .
C30 C -0.0117(4) 0.2118(5) 0.8268(5) 0.0214(15) Uani 1 1 d . .
H30 H -0.0087 0.1771 0.8968 0.026 Uiso 1 1 calc R U
C31 C -0.1157(4) 0.2745(5) 0.6708(5) 0.0231(15) Uani 1 1 d . .
H31 H -0.1817 0.2809 0.6376 0.028 Uiso 1 1 calc R U
C32 C 0.1853(4) 0.9958(5) 0.2895(4) 0.0249(16) Uani 1 1 d . .
H32 H 0.2564 0.9801 0.3124 0.030 Uiso 1 1 calc R U
C33 C 0.5961(4) 0.6973(5) -0.1866(4) 0.0234(16) Uani 1 1 d . .
H33 H 0.5327 0.6763 -0.1501 0.028 Uiso 1 1 calc R U
C34 C 0.4816(5) 0.0301(6) 0.1952(5) 0.0351(19) Uani 1 1 d . .
H34 H 0.4111 0.0524 0.1736 0.042 Uiso 1 1 calc R U
C35 C 0.6903(5) -0.0392(6) 0.2594(5) 0.0375(19) Uani 1 1 d . .
H35 H 0.7609 -0.0612 0.2809 0.045 Uiso 1 1 calc R U
C36 C 0.4807(5) 0.7813(6) -0.3385(5) 0.0299(17) Uani 1 1 d . .
C37 C -0.0100(5) 0.5093(5) 0.2078(5) 0.0271(16) Uani 1 1 d . .
C38 C 0.5031(5) -0.0262(6) 0.2963(5) 0.045(2) Uani 1 1 d . .
H38 H 0.4464 -0.0394 0.3430 0.054 Uiso 1 1 calc R U
C39 C 0.6072(5) -0.0635(6) 0.3300(5) 0.041(2) Uani 1 1 d . .
H39 H 0.6206 -0.1035 0.3977 0.049 Uiso 1 1 calc R U
C100 C 0.4179(8) 0.6580(8) 0.4472(8) 0.122(4) Uani 1 1 d . .
H10C H 0.4850 0.6514 0.4832 0.183 Uiso 1 1 calc R U
H10D H 0.3587 0.6506 0.4943 0.183 Uiso 1 1 calc R U
H10E H 0.4118 0.7276 0.3961 0.183 Uiso 1 1 calc R U
C40 C 0.4150(11) 0.5656(9) 0.3941(8) 0.109(4) Uani 1 1 d . .
O17 O 0.6308(4) 0.4843(5) 0.2123(4) 0.0511(15) Uani 1 1 d D .
C101 C 0.3255(8) 0.4808(12) 0.4349(15) 0.262(11) Uani 1 1 d . .
H10F H 0.3045 0.4533 0.3816 0.393 Uiso 1 1 calc R U
H10G H 0.2637 0.5149 0.4569 0.393 Uiso 1 1 calc R U
H10H H 0.3537 0.4224 0.4914 0.393 Uiso 1 1 calc R U
O100 O 0.4918(8) 0.5506(11) 0.3445(7) 0.249(7) Uani 1 1 d . .
H51 H 0.613(2) 0.115(4) -0.014(3) 0.021(17) Uiso 1 1 d D .
H50 H 0.060(4) 0.890(5) 0.495(5) 0.04(2) Uiso 1 1 d . .
H52 H -0.049(3) 0.576(4) 0.069(3) 0.024(17) Uiso 1 1 d D .
H53 H 0.596(4) 0.435(3) 0.208(4) 0.037 Uiso 1 1 d D U
H54 H 0.606(4) 0.505(4) 0.258(3) 0.037 Uiso 1 1 d D U

loop_
_atom_site_aniso_label
_atom_site_aniso_U_11
_atom_site_aniso_U_22
_atom_site_aniso_U_33
_atom_site_aniso_U_23
_atom_site_aniso_U_13
_atom_site_aniso_U_12
O1 0.025(2) 0.042(3) 0.016(3) -0.001(2) -0.002(2) -0.008(2)
O2 0.021(2) 0.041(3) 0.024(3) 0.001(2) 0.003(2) -0.002(2)
O3 0.015(2) 0.053(3) 0.022(3) -0.002(3) -0.001(2) -0.006(2)
O4 0.020(2) 0.043(3) 0.023(3) -0.008(2) -0.004(2) -0.001(2)
O5 0.016(2) 0.066(4) 0.020(3) 0.005(3) 0.004(2) -0.009(2)
O6 0.040(3) 0.040(3) 0.027(3) -0.006(3) 0.016(2) -0.009(2)
O7 0.012(2) 0.062(4) 0.029(3) 0.005(3) -0.004(2) -0.001(2)
O8 0.014(2) 0.041(3) 0.044(3) -0.005(3) 0.000(2) -0.004(2)
O9 0.020(2) 0.056(4) 0.036(3) -0.016(3) -0.001(2) -0.006(2)
O10 0.019(2) 0.074(4) 0.026(3) 0.011(3) 0.004(2) -0.005(2)
O11 0.012(2) 0.044(3) 0.023(3) -0.003(2) 0.0019(19) 0.000(2)
O12 0.026(2) 0.052(3) 0.024(3) -0.005(3) -0.007(2) -0.004(2)
O13 0.021(2) 0.036(3) 0.027(3) -0.003(2) -0.008(2) 0.001(2)
O14 0.020(2) 0.042(3) 0.035(3) 0.002(3) 0.002(2) -0.004(2)
O15 0.030(2) 0.042(3) 0.029(3) 0.001(3) 0.011(2) -0.007(2)
N2 0.011(3) 0.039(4) 0.019(3) -0.001(3) 0.004(2) -0.003(3)
N3 0.019(3) 0.042(4) 0.018(3) 0.000(3) 0.000(2) 0.000(3)
N4 0.021(3) 0.052(4) 0.016(3) -0.001(3) -0.003(2) 0.001(3)
N5 0.019(3) 0.025(4) 0.036(4) -0.011(3) 0.009(3) 0.000(3)
N6 0.014(3) 0.037(4) 0.017(3) 0.002(3) 0.000(3) 0.001(3)
N7 0.015(3) 0.039(4) 0.020(4) -0.004(3) -0.006(3) -0.001(3)
N8 0.022(3) 0.040(4) 0.031(4) -0.015(3) 0.007(3) -0.003(3)
N10 0.022(3) 0.034(4) 0.027(3) -0.001(3) -0.001(2) -0.004(3)
C3 0.020(3) 0.028(4) 0.033(4) -0.009(4) 0.001(3) -0.003(3)
C4 0.020(3) 0.025(4) 0.028(4) -0.008(4) 0.001(3) 0.005(3)
C5 0.047(4) 0.035(5) 0.013(4) 0.001(4) 0.006(3) -0.003(3)
C6 0.024(4) 0.032(4) 0.018(4) -0.008(4) 0.003(3) -0.006(3)
C7 0.024(3) 0.015(4) 0.027(4) -0.008(3) -0.002(3) 0.003(3)
C8 0.009(3) 0.027(4) 0.031(4) -0.004(4) 0.007(3) -0.005(3)
C9 0.025(3) 0.025(4) 0.020(4) -0.007(3) 0.003(3) -0.001(3)
C10 0.020(3) 0.019(4) 0.019(4) 0.000(3) 0.000(3) -0.001(3)
C11 0.021(3) 0.023(4) 0.024(4) -0.008(3) 0.004(3) -0.005(3)
C12 0.035(4) 0.033(5) 0.021(4) 0.005(4) -0.005(3) -0.007(3)
C13 0.022(3) 0.017(4) 0.018(4) -0.001(3) 0.003(3) -0.004(3)
C14 0.021(3) 0.018(4) 0.024(4) -0.010(3) -0.001(3) -0.001(3)
C15 0.025(4) 0.024(4) 0.022(4) -0.007(3) 0.003(3) -0.004(3)
C16 0.025(3) 0.017(4) 0.014(4) -0.001(3) 0.000(3) -0.004(3)
C17 0.017(3) 0.029(4) 0.022(4) 0.000(3) 0.002(3) -0.007(3)
C18 0.019(3) 0.035(5) 0.025(4) -0.002(4) 0.001(3) -0.001(3)
C19 0.028(4) 0.030(5) 0.030(4) -0.008(4) 0.012(3) -0.006(3)
C20 0.017(3) 0.031(4) 0.020(4) 0.000(3) 0.007(3) -0.004(3)
C21 0.029(4) 0.031(4) 0.014(4) -0.006(4) -0.004(3) 0.008(3)
C22 0.008(3) 0.025(4) 0.028(4) -0.006(3) -0.004(3) 0.003(3)
C23 0.024(3) 0.033(5) 0.033(4) -0.005(4) -0.004(3) 0.002(3)
C24 0.027(4) 0.033(5) 0.035(5) -0.014(4) -0.001(3) 0.001(3)
C25 0.023(3) 0.017(4) 0.021(4) -0.007(3) -0.001(3) -0.002(3)
C26 0.018(3) 0.024(4) 0.018(4) -0.004(3) 0.001(3) -0.003(3)
C27 0.015(3) 0.029(4) 0.025(4) -0.008(4) -0.003(3) 0.000(3)
C28 0.035(4) 0.031(4) 0.019(4) -0.005(4) -0.003(3) 0.002(3)
C29 0.025(3) 0.034(5) 0.019(4) -0.007(4) 0.008(3) -0.003(3)
C30 0.023(3) 0.020(4) 0.020(4) -0.007(3) -0.002(3) 0.008(3)
C31 0.024(3) 0.024(4) 0.021(4) -0.008(3) 0.006(3) -0.004(3)
C32 0.019(3) 0.035(4) 0.015(4) 0.000(3) -0.004(3) -0.001(3)
C33 0.023(3) 0.026(4) 0.021(4) -0.007(3) -0.001(3) 0.003(3)
C34 0.022(3) 0.051(5) 0.022(4) 0.001(4) 0.004(3) 0.005(3)
C35 0.018(3) 0.056(6) 0.028(4) 0.001(4) -0.004(3) -0.003(3)
C36 0.023(4) 0.035(5) 0.018(4) 0.010(4) -0.007(3) 0.006(3)
C37 0.030(4) 0.031(5) 0.023(4) -0.013(4) 0.002(3) -0.006(3)
C38 0.022(4) 0.074(6) 0.028(5) 0.000(4) 0.008(3) -0.001(4)
C39 0.034(4) 0.052(5) 0.018(4) 0.016(4) -0.007(3) 0.000(4)
C100 0.161(10) 0.075(9) 0.139(11) -0.050(9) -0.043(9) 0.029(8)
C40 0.164(12) 0.080(9) 0.064(8) -0.001(7) -0.041(8) 0.063(9)
O17 0.058(3) 0.064(5) 0.033(3) -0.016(3) 0.001(3) -0.016(3)
C101 0.080(8) 0.260(19) 0.57(3) -0.31(2) 0.034(13) -0.073(10)
O100 0.196(10) 0.395(18) 0.142(9) -0.082(10) 0.083(7) 0.094(11)

loop_
_atom_type_symbol
_atom_type_description
_atom_type_scat_dispersion_real
_atom_type_scat_dispersion_imag
_atom_type_scat_source
C C 0.0033 0.0016 'International Tables Vol C Tables 4.2.6.8 and 6.1.1.4'
H H 0.0000 0.0000 'International Tables Vol C Tables 4.2.6.8 and 6.1.1.4'
N N 0.0061 0.0033 'International Tables Vol C Tables 4.2.6.8 and 6.1.1.4'
O O 0.0106 0.0060 'International Tables Vol C Tables 4.2.6.8 and 6.1.1.4'

loop_
_geom_angle_atom_site_label_1
_geom_angle_atom_site_label_2
_geom_angle_atom_site_label_3
_geom_angle
C11 N2 C27 128.7(5)
O15 N5 O8 123.8(5)
O15 N5 C8 118.3(5)
O8 N5 C8 117.8(5)
C6 N6 C13 129.8(6)
C37 N7 C14 127.9(5)
O6 N8 O9 122.9(5)
O6 N8 C29 119.8(5)
O9 N8 C29 117.3(5)
C32 C3 C12 121.6(6)
O13 C4 O2 125.1(6)
O13 C4 C10 122.0(6)
O2 C4 C10 112.9(5)
C19 C5 C28 120.6(6)
O5 C6 N4 123.1(5)
O5 C6 N6 120.8(6)
N4 C6 N6 116.1(6)
C10 C7 C8 120.6(5)
C17 C8 C7 120.7(6)
C17 C8 N5 120.4(6)
C7 C8 N5 118.9(5)
C24 C9 C14 119.6(6)
C7 C10 C33 118.7(6)
C7 C10 C4 119.6(5)
C33 C10 C4 121.6(6)
O11 C11 N3 123.4(5)
O11 C11 N2 121.8(6)
N3 C11 N2 114.8(5)
C23 C12 C3 117.8(6)
C32 C13 C20 120.4(5)
C32 C13 N6 123.7(5)
C20 C13 N6 116.0(5)
C28 C14 C9 118.8(6)
C28 C14 N7 117.0(5)
C9 C14 N7 124.1(6)
O12 C15 O1 124.7(6)
O12 C15 C16 122.4(6)
O1 C15 C16 112.9(5)
C31 C16 C26 119.4(5)
C31 C16 C15 118.8(5)
C26 C16 C15 121.9(5)
C22 C17 C8 119.6(6)
C35 C18 C27 119.2(6)
C5 C19 C24 118.8(6)
C23 C20 C13 119.4(6)
O14 C21 O3 125.4(5)
O14 C21 C25 122.4(6)
O3 C21 C25 112.1(6)
C17 C22 C33 119.9(5)
C17 C22 C36 122.8(6)
C33 C22 C36 117.3(5)
C20 C23 C12 121.6(5)
C19 C24 C9 121.2(5)
C26 C25 C30 120.3(5)
C26 C25 C21 117.7(6)
C30 C25 C21 122.0(5)
C25 C26 C16 120.5(5)
C34 C27 C18 120.5(6)
C34 C27 N2 124.1(5)
C18 C27 N2 115.4(5)
C5 C28 C14 120.9(5)
C31 C29 C30 122.6(6)
C31 C29 N8 119.3(5)
C30 C29 N8 118.1(5)
C29 C30 C25 117.8(5)
C29 C31 C16 119.4(5)
C13 C32 C3 119.3(5)
C10 C33 C22 120.3(6)
C27 C34 C38 119.0(6)
C18 C35 C39 121.8(6)
O10 C36 O7 124.2(5)
O10 C36 C22 122.1(6)
O7 C36 C22 113.7(6)
O4 C37 N10 122.0(6)
O4 C37 N7 122.1(6)
N10 C37 N7 115.9(5)
C34 C38 C39 121.7(6)
C35 C39 C38 117.7(6)
O100 C40 C101 123.1(13)
O100 C40 C100 119.5(15)
C101 C40 C100 115.3(11)

loop_
_geom_bond_atom_site_label_1
_geom_bond_atom_site_label_2
_geom_bond_distance
O1 C15 1.316(6)
O2 C4 1.315(6)
O3 C21 1.329(7)
O4 C37 1.245(6)
O5 C6 1.256(6)
O6 N8 1.232(6)
O7 C36 1.319(7)
O8 N5 1.229(5)
O9 N8 1.242(5)
O10 C36 1.230(7)
O11 C11 1.240(6)
O12 C15 1.218(6)
O13 C4 1.232(6)
O14 C21 1.214(7)
O15 N5 1.227(6)
N2 C11 1.380(7)
N2 C27 1.422(7)
N3 C11 1.346(7)
N4 C6 1.329(7)
N5 C8 1.468(7)
N6 C6 1.378(7)
N6 C13 1.407(7)
N7 C37 1.350(7)
N7 C14 1.420(7)
N8 C29 1.468(7)
N10 C37 1.347(7)
C3 C32 1.389(8)
C3 C12 1.393(7)
C4 C10 1.487(8)
C5 C19 1.380(7)
C5 C28 1.383(8)
C7 C10 1.372(7)
C7 C8 1.385(8)
C8 C17 1.371(7)
C9 C24 1.386(8)
C9 C14 1.398(7)
C10 C33 1.387(7)
C12 C23 1.390(8)
C13 C32 1.382(7)
C13 C20 1.391(7)
C14 C28 1.384(8)
C15 C16 1.493(8)
C16 C31 1.384(8)
C16 C26 1.397(7)
C17 C22 1.368(7)
C18 C35 1.368(8)
C18 C27 1.393(7)
C19 C24 1.386(8)
C20 C23 1.385(8)
C21 C25 1.497(7)
C22 C33 1.402(8)
C22 C36 1.500(7)
C25 C26 1.384(7)
C25 C30 1.395(7)
C27 C34 1.375(8)
C29 C31 1.369(8)
C29 C30 1.389(7)
C34 C38 1.382(8)
C35 C39 1.383(8)
C38 C39 1.390(7)
C100 C40 1.599(12)
C40 O100 1.207(12)
C40 C101 1.570(16)

loop_
_geom_hbond_atom_site_label_D
_geom_hbond_atom_site_label_H
_geom_hbond_atom_site_label_A
_geom_hbond_distance_DH
_geom_hbond_distance_HA
_geom_hbond_distance_DA
_geom_hbond_angle_DHA
_geom_hbond_site_symmetry_A
O1 H1 O4 0.82 1.70 2.506(6) 166.9 .
O2 H2 O17 0.82 1.81 2.626(7) 175.6 .
O3 H60 O11 0.82 1.76 2.576(5) 171.2 1_556
O7 H42 O5 0.82 1.76 2.572(5) 168.6 1_554
N3 H3A O14 0.86 2.07 2.894(5) 161.6 1_554
N3 H3B O9 0.86 2.18 3.038(6) 173.8 1_654
N4 H4A O10 0.86 2.04 2.862(6) 158.4 1_556
N4 H4B O8 0.86 2.16 3.021(6) 174.1 1_456
N10 H10A O12 0.86 2.13 2.966(7) 163.0 .
N10 H10B O13 0.86 2.37 3.113(6) 145.3 1_455
N10 H10B O17 0.86 2.58 3.189(6) 128.9 1_455
C9 H9 O4 0.93 2.23 2.829(7) 121.5 .
C32 H32 O5 0.93 2.26 2.860(7) 122.1 .
C34 H34 O11 0.93 2.26 2.866(7) 122.2 .
N2 H51 O6 0.865(19) 2.44(2) 3.280(6) 164(4) 1_654
N6 H50 O15 0.80(6) 2.45(6) 3.236(7) 164(6) 1_456
N7 H52 O13 0.857(19) 2.09(3) 2.914(6) 162(5) 1_455
O17 H53 O10 0.809(19) 2.24(5) 2.859(8) 133(6) 2_665
O17 H54 O100 0.814(19) 2.02(3) 2.795(10) 158(5) .
